data_7152917
loop_
_publ_author_name
'Li, Ying'
'Fan, Wei'
'Xu, Hai-Wei'
'Jiang, Bo'
'Wang, Shu-Liang'
'Tu, Shu-Jiang'

_publ_section_title
;
 A novel three-component [5 + 1] heterocyclization leading to
 2-azafluorenone synthesis and its polyfunctionalizations.
;
_journal_issue 15
_journal_name_full 'Organic &amp; biomolecular chemistry'
_journal_page_first 2417
_journal_page_last 2420
_journal_paper_doi 10.1039/c3ob40371h
_journal_volume 11
_journal_year 2013
_chemical_formula_sum 'C27 H16 N2 O2 S'
_chemical_formula_weight 432.48
_chemical_name_systematic
;
?
;
_space_group_IT_number 2
_symmetry_cell_setting triclinic
_symmetry_space_group_name_Hall '-P 1'
_symmetry_space_group_name_H-M 'P -1'
_atom_sites_solution_hydrogens geom
_atom_sites_solution_primary direct
_atom_sites_solution_secondary difmap
_audit_creation_method SHELXL-97
_cell_angle_alpha 105.6710(10)
_cell_angle_beta 104.4150(10)
_cell_angle_gamma 106.917(2)
_cell_formula_units_Z 4
_cell_length_a 9.8850(8)
_cell_length_b 14.8989(13)
_cell_length_c 16.7201(15)
_cell_measurement_reflns_used 1692
_cell_measurement_temperature 298(2)
_cell_measurement_theta_max 20.195
_cell_measurement_theta_min 2.209
_cell_volume 2120.1(3)
_computing_cell_refinement 'Bruker SMART'
_computing_data_collection 'Bruker SMART'
_computing_data_reduction 'Bruker SHELXTL'
_computing_molecular_graphics 'Bruker SHELXTL'
_computing_publication_material 'Bruker SHELXTL'
_computing_structure_refinement 'SHELXL-97 (Sheldrick, 1997)'
_computing_structure_solution 'SHELXS-97 (Sheldrick, 1990)'
_diffrn_ambient_temperature 298(2)
_diffrn_measured_fraction_theta_full 0.986
_diffrn_measured_fraction_theta_max 0.986
_diffrn_measurement_device_type 'CCD area detector'
_diffrn_measurement_method 'phi and omega scans'
_diffrn_radiation_monochromator graphite
_diffrn_radiation_source 'fine-focus sealed tube'
_diffrn_radiation_type MoK\a
_diffrn_radiation_wavelength 0.71073
_diffrn_reflns_av_R_equivalents 0.0535
_diffrn_reflns_av_sigmaI/netI 0.1042
_diffrn_reflns_limit_h_max 11
_diffrn_reflns_limit_h_min -11
_diffrn_reflns_limit_k_max 17
_diffrn_reflns_limit_k_min -17
_diffrn_reflns_limit_l_max 12
_diffrn_reflns_limit_l_min -19
_diffrn_reflns_number 10861
_diffrn_reflns_theta_full 25.02
_diffrn_reflns_theta_max 25.02
_diffrn_reflns_theta_min 2.23
_exptl_absorpt_coefficient_mu 0.180
_exptl_absorpt_correction_T_max 0.9752
_exptl_absorpt_correction_T_min 0.9313
_exptl_absorpt_correction_type multi-scan
_exptl_absorpt_process_details sadabs
_exptl_crystal_density_diffrn 1.355
_exptl_crystal_density_method 'not measured'
_exptl_crystal_F_000 896
_exptl_crystal_size_max 0.40
_exptl_crystal_size_mid 0.16
_exptl_crystal_size_min 0.14
_refine_diff_density_max 0.269
_refine_diff_density_min -0.395
_refine_diff_density_rms 0.065
_refine_ls_extinction_method none
_refine_ls_goodness_of_fit_ref 1.028
_refine_ls_hydrogen_treatment mixed
_refine_ls_matrix_type full
_refine_ls_number_parameters 579
_refine_ls_number_reflns 7381
_refine_ls_number_restraints 0
_refine_ls_restrained_S_all 1.028
_refine_ls_R_factor_all 0.1510
_refine_ls_R_factor_gt 0.0741
_refine_ls_shift/su_max 0.000
_refine_ls_shift/su_mean 0.000
_refine_ls_structure_factor_coef Fsqd
_refine_ls_weighting_details 'calc w=1/[\s^2^(Fo^2^)+(0.0722P)^2^+0.0000P] where P=(Fo^2^+2Fc^2^)/3'
_refine_ls_weighting_scheme calc
_refine_ls_wR_factor_gt 0.1714
_refine_ls_wR_factor_ref 0.2008
_reflns_number_gt 3314
_reflns_number_total 7381
_reflns_threshold_expression >2sigma(I)
_cod_data_source_file c3ob40371h.txt
_cod_data_source_block 120601b
_cod_depositor_comments
;
The following automatic conversions were performed:

'_symmetry_cell_setting' value 'Triclinic' changed to 'triclinic'
according to /home/saulius/struct/CIF-dictionaries/cif_core.dic
dictionary named 'cif_core.dic' version 2.4.2 from 2011-04-26.

Automatic conversion script
Id: cif_fix_values 1891 2012-01-12 08:04:46Z andrius 
;
_cod_original_sg_symbol_H-M P-1
_cod_database_code 7152917

loop_
_symmetry_equiv_pos_as_xyz
'x, y, z'
'-x, -y, -z'

loop_
_atom_site_label
_atom_site_type_symbol
_atom_site_fract_x
_atom_site_fract_y
_atom_site_fract_z
_atom_site_U_iso_or_equiv
_atom_site_adp_type
_atom_site_occupancy
_atom_site_symmetry_multiplicity
_atom_site_calc_flag
_atom_site_refinement_flags
N1 N 0.5941(4) 0.7072(3) 0.2560(2) 0.0545(10) Uani 1 1 d .
N2 N 0.6554(5) 0.8810(3) 0.5557(3) 0.0788(13) Uani 1 1 d .
N3 N 0.3799(4) 0.2210(3) 0.2708(2) 0.0529(10) Uani 1 1 d .
N4 N 0.4069(4) 0.4234(3) 0.5533(3) 0.0657(11) Uani 1 1 d .
O1 O 1.0787(4) 0.7907(3) 0.2848(3) 0.1039(14) Uani 1 1 d .
O2 O 0.7671(5) 0.7438(3) 0.1239(3) 0.1008(13) Uani 1 1 d .
O3 O 0.8578(4) 0.2479(2) 0.3397(2) 0.0773(11) Uani 1 1 d .
O4 O 0.5957(4) 0.1979(3) 0.1562(2) 0.0802(11) Uani 1 1 d .
S1 S 0.39869(14) 0.71690(10) 0.33808(8) 0.0662(4) Uani 1 1 d .
S2 S 0.17432(13) 0.26501(9) 0.33186(9) 0.0645(4) Uani 1 1 d .
C1 C 0.7365(6) 0.7287(3) 0.2546(3) 0.0560(12) Uani 1 1 d .
C2 C 0.5809(5) 0.7452(3) 0.3337(3) 0.0473(11) Uani 1 1 d .
C3 C 0.7041(5) 0.8061(3) 0.4140(3) 0.0521(12) Uani 1 1 d .
C4 C 0.8487(5) 0.8221(3) 0.4109(3) 0.0564(12) Uani 1 1 d .
C5 C 0.8621(5) 0.7840(3) 0.3293(3) 0.0555(12) Uani 1 1 d .
C6 C 1.0236(6) 0.8090(4) 0.3413(4) 0.0724(15) Uani 1 1 d .
C7 C 1.1043(6) 0.8641(4) 0.4377(4) 0.0713(15) Uani 1 1 d .
C8 C 0.9998(6) 0.8731(3) 0.4810(4) 0.0626(13) Uani 1 1 d .
C9 C 1.0488(6) 0.9202(4) 0.5702(4) 0.0763(16) Uani 1 1 d .
H9 H 0.9805 0.9268 0.5986 0.092 Uiso 1 1 calc R
C10 C 1.2036(8) 0.9589(4) 0.6190(4) 0.093(2) Uani 1 1 d .
H10 H 1.2385 0.9916 0.6804 0.112 Uiso 1 1 calc R
C11 C 1.3054(8) 0.9491(5) 0.5770(5) 0.104(2) Uani 1 1 d .
H11 H 1.4081 0.9746 0.6104 0.124 Uiso 1 1 calc R
C12 C 1.2569(7) 0.9025(4) 0.4874(5) 0.0920(19) Uani 1 1 d .
H12 H 1.3261 0.8964 0.4596 0.110 Uiso 1 1 calc R
C13 C 0.6782(6) 0.8476(4) 0.4933(3) 0.0598(13) Uani 1 1 d .
C14 C 0.7396(5) 0.6864(4) 0.1620(3) 0.0619(13) Uani 1 1 d .
C15 C 0.7022(5) 0.5796(4) 0.1230(3) 0.0571(12) Uani 1 1 d .
C16 C 0.6769(6) 0.5175(4) 0.1698(4) 0.0754(15) Uani 1 1 d .
H16 H 0.6853 0.5452 0.2286 0.091 Uiso 1 1 calc R
C17 C 0.6398(8) 0.4169(4) 0.1321(5) 0.103(2) Uani 1 1 d .
H17 H 0.6231 0.3760 0.1648 0.124 Uiso 1 1 calc R
C18 C 0.6271(7) 0.3754(5) 0.0444(5) 0.098(2) Uani 1 1 d .
H18 H 0.6027 0.3064 0.0184 0.118 Uiso 1 1 calc R
C19 C 0.6500(6) 0.4345(5) -0.0035(4) 0.0907(19) Uani 1 1 d .
H19 H 0.6409 0.4065 -0.0625 0.109 Uiso 1 1 calc R
C20 C 0.6864(5) 0.5351(4) 0.0352(3) 0.0700(15) Uani 1 1 d .
H20 H 0.7012 0.5754 0.0017 0.084 Uiso 1 1 calc R
C21 C 0.2893(5) 0.6053(3) 0.2437(3) 0.0539(12) Uani 1 1 d .
C22 C 0.1580(6) 0.5981(4) 0.1865(3) 0.0656(14) Uani 1 1 d .
H22 H 0.1323 0.6543 0.1941 0.079 Uiso 1 1 calc R
C23 C 0.0627(6) 0.5083(4) 0.1175(3) 0.0704(15) Uani 1 1 d .
H23 H -0.0271 0.5048 0.0798 0.084 Uiso 1 1 calc R
C24 C 0.0973(6) 0.4246(4) 0.1033(3) 0.0651(14) Uani 1 1 d .
C25 C 0.2302(6) 0.4320(4) 0.1618(3) 0.0637(13) Uani 1 1 d .
H25 H 0.2562 0.3758 0.1533 0.076 Uiso 1 1 calc R
C26 C 0.3245(5) 0.5199(4) 0.2319(3) 0.0593(13) Uani 1 1 d .
H26 H 0.4117 0.5225 0.2714 0.071 Uiso 1 1 calc R
C27 C -0.0045(6) 0.3269(4) 0.0252(3) 0.0907(18) Uani 1 1 d .
H27A H -0.1000 0.3006 0.0321 0.136 Uiso 1 1 calc R
H27B H 0.0424 0.2787 0.0231 0.136 Uiso 1 1 calc R
H27C H -0.0204 0.3397 -0.0289 0.136 Uiso 1 1 calc R
C28 C 0.3586(5) 0.2733(3) 0.3401(3) 0.0488(11) Uani 1 1 d .
C29 C 0.4754(5) 0.3367(3) 0.4233(3) 0.0473(11) Uani 1 1 d .
C30 C 0.6211(5) 0.3396(3) 0.4317(3) 0.0492(11) Uani 1 1 d .
C31 C 0.6408(5) 0.2816(3) 0.3588(3) 0.0508(12) Uani 1 1 d .
C32 C 0.8012(5) 0.2903(3) 0.3855(3) 0.0561(13) Uani 1 1 d .
C33 C 0.8728(5) 0.3611(3) 0.4795(3) 0.0557(12) Uani 1 1 d .
C34 C 0.7667(5) 0.3928(3) 0.5070(3) 0.0499(11) Uani 1 1 d .
C35 C 0.8076(6) 0.4619(4) 0.5902(3) 0.0628(13) Uani 1 1 d .
H35 H 0.7369 0.4830 0.6086 0.075 Uiso 1 1 calc R
C36 C 0.9569(6) 0.4997(4) 0.6467(4) 0.0775(16) Uani 1 1 d .
H36 H 0.9872 0.5473 0.7035 0.093 Uiso 1 1 calc R
C37 C 1.0617(6) 0.4672(4) 0.6191(4) 0.0753(16) Uani 1 1 d .
H37 H 1.1612 0.4929 0.6580 0.090 Uiso 1 1 calc R
C38 C 1.0208(6) 0.3975(4) 0.5352(4) 0.0683(14) Uani 1 1 d .
H38 H 1.0911 0.3758 0.5169 0.082 Uiso 1 1 calc R
C39 C 0.5218(5) 0.2237(3) 0.2817(3) 0.0502(11) Uani 1 1 d .
C40 C 0.5403(5) 0.1586(4) 0.2009(3) 0.0567(12) Uani 1 1 d .
C41 C 0.4902(5) 0.0495(3) 0.1840(3) 0.0515(12) Uani 1 1 d .
C42 C 0.3970(6) 0.0030(4) 0.2213(3) 0.0655(14) Uani 1 1 d .
H42 H 0.3613 0.0403 0.2589 0.079 Uiso 1 1 calc R
C43 C 0.3564(6) -0.0976(4) 0.2038(4) 0.0771(16) Uani 1 1 d .
H43 H 0.2874 -0.1292 0.2263 0.093 Uiso 1 1 calc R
C44 C 0.4136(7) -0.1521(4) 0.1547(4) 0.0944(19) Uani 1 1 d .
H44 H 0.3865 -0.2205 0.1445 0.113 Uiso 1 1 calc R
C45 C 0.5126(8) -0.1062(5) 0.1196(5) 0.121(3) Uani 1 1 d .
H45 H 0.5553 -0.1428 0.0868 0.145 Uiso 1 1 calc R
C46 C 0.5478(7) -0.0063(4) 0.1335(4) 0.0905(19) Uani 1 1 d .
H46 H 0.6123 0.0244 0.1081 0.109 Uiso 1 1 calc R
C47 C 0.4382(5) 0.3849(3) 0.4960(3) 0.0505(12) Uani 1 1 d .
C48 C 0.0639(5) 0.1598(3) 0.2328(3) 0.0549(12) Uani 1 1 d .
C49 C -0.0261(6) 0.1701(4) 0.1618(4) 0.0676(14) Uani 1 1 d .
H49 H -0.0277 0.2332 0.1655 0.081 Uiso 1 1 calc R
C50 C -0.1135(6) 0.0876(5) 0.0854(4) 0.0761(15) Uani 1 1 d .
H50 H -0.1730 0.0963 0.0377 0.091 Uiso 1 1 calc R
C51 C -0.1168(6) -0.0088(4) 0.0762(4) 0.0692(14) Uani 1 1 d .
C52 C -0.0273(6) -0.0172(4) 0.1486(4) 0.0674(14) Uani 1 1 d .
H52 H -0.0264 -0.0804 0.1453 0.081 Uiso 1 1 calc R
C53 C 0.0604(5) 0.0639(4) 0.2252(3) 0.0620(13) Uani 1 1 d .
H53 H 0.1189 0.0549 0.2731 0.074 Uiso 1 1 calc R
C54 C -0.2142(6) -0.0970(4) -0.0083(4) 0.0933(18) Uani 1 1 d .
H54A H -0.2149 -0.1583 0.0004 0.140 Uiso 1 1 calc R
H54B H -0.1747 -0.0906 -0.0543 0.140 Uiso 1 1 calc R
H54C H -0.3154 -0.0989 -0.0252 0.140 Uiso 1 1 calc R

loop_
_atom_site_aniso_label
_atom_site_aniso_U_11
_atom_site_aniso_U_22
_atom_site_aniso_U_33
_atom_site_aniso_U_23
_atom_site_aniso_U_13
_atom_site_aniso_U_12
N1 0.054(3) 0.054(2) 0.054(2) 0.020(2) 0.024(2) 0.014(2)
N2 0.090(4) 0.078(3) 0.064(3) 0.020(3) 0.033(3) 0.027(3)
N3 0.046(2) 0.053(2) 0.060(2) 0.018(2) 0.025(2) 0.0182(19)
N4 0.067(3) 0.073(3) 0.067(3) 0.025(2) 0.037(2) 0.030(2)
O1 0.072(3) 0.114(3) 0.120(3) 0.022(3) 0.057(3) 0.028(2)
O2 0.139(4) 0.084(3) 0.102(3) 0.051(3) 0.077(3) 0.029(3)
O3 0.057(2) 0.079(2) 0.102(3) 0.024(2) 0.042(2) 0.031(2)
O4 0.098(3) 0.077(2) 0.093(3) 0.045(2) 0.066(2) 0.032(2)
S1 0.0537(8) 0.0761(9) 0.0631(9) 0.0178(7) 0.0273(7) 0.0190(7)
S2 0.0457(7) 0.0707(9) 0.0747(9) 0.0176(7) 0.0252(7) 0.0243(7)
C1 0.063(3) 0.047(3) 0.057(3) 0.017(2) 0.028(3) 0.014(3)
C2 0.048(3) 0.052(3) 0.048(3) 0.021(2) 0.024(2) 0.019(2)
C3 0.057(3) 0.051(3) 0.046(3) 0.019(2) 0.019(3) 0.017(2)
C4 0.054(3) 0.047(3) 0.062(3) 0.022(2) 0.017(3) 0.012(2)
C5 0.053(3) 0.051(3) 0.057(3) 0.016(3) 0.024(3) 0.013(2)
C6 0.062(4) 0.062(3) 0.083(4) 0.016(3) 0.027(3) 0.018(3)
C7 0.054(3) 0.061(3) 0.093(4) 0.029(3) 0.020(3) 0.019(3)
C8 0.059(3) 0.053(3) 0.068(4) 0.025(3) 0.015(3) 0.015(3)
C9 0.079(4) 0.064(3) 0.072(4) 0.033(3) 0.014(3) 0.011(3)
C10 0.087(5) 0.080(4) 0.071(4) 0.031(3) -0.010(4) 0.004(4)
C11 0.064(4) 0.100(5) 0.124(6) 0.055(5) 0.003(5) 0.014(4)
C12 0.057(4) 0.093(4) 0.122(6) 0.052(4) 0.022(4) 0.020(3)
C13 0.067(3) 0.058(3) 0.055(3) 0.022(3) 0.023(3) 0.021(3)
C14 0.064(3) 0.058(3) 0.064(3) 0.027(3) 0.034(3) 0.010(3)
C15 0.050(3) 0.057(3) 0.055(3) 0.013(3) 0.022(2) 0.012(2)
C16 0.083(4) 0.063(4) 0.067(4) 0.016(3) 0.025(3) 0.018(3)
C17 0.148(6) 0.065(4) 0.098(5) 0.029(4) 0.050(5) 0.038(4)
C18 0.093(5) 0.062(4) 0.109(6) 0.001(4) 0.029(4) 0.022(4)
C19 0.071(4) 0.101(5) 0.078(4) 0.002(4) 0.028(3) 0.030(4)
C20 0.059(3) 0.084(4) 0.060(4) 0.013(3) 0.022(3) 0.030(3)
C21 0.050(3) 0.066(3) 0.052(3) 0.027(3) 0.027(2) 0.020(3)
C22 0.055(3) 0.076(4) 0.074(4) 0.039(3) 0.028(3) 0.022(3)
C23 0.055(3) 0.080(4) 0.072(4) 0.033(3) 0.017(3) 0.020(3)
C24 0.057(3) 0.074(4) 0.054(3) 0.027(3) 0.019(3) 0.007(3)
C25 0.069(4) 0.065(3) 0.063(3) 0.031(3) 0.029(3) 0.022(3)
C26 0.049(3) 0.073(3) 0.055(3) 0.028(3) 0.020(3) 0.017(3)
C27 0.082(4) 0.082(4) 0.075(4) 0.025(3) 0.014(3) 0.002(3)
C28 0.049(3) 0.041(2) 0.061(3) 0.019(2) 0.027(3) 0.017(2)
C29 0.049(3) 0.041(2) 0.059(3) 0.021(2) 0.028(2) 0.018(2)
C30 0.048(3) 0.047(3) 0.062(3) 0.029(2) 0.027(3) 0.018(2)
C31 0.045(3) 0.049(3) 0.063(3) 0.025(3) 0.027(3) 0.015(2)
C32 0.045(3) 0.054(3) 0.081(4) 0.028(3) 0.033(3) 0.021(2)
C33 0.045(3) 0.056(3) 0.075(4) 0.034(3) 0.026(3) 0.018(2)
C34 0.045(3) 0.049(3) 0.054(3) 0.024(3) 0.020(2) 0.010(2)
C35 0.052(3) 0.067(3) 0.062(3) 0.028(3) 0.021(3) 0.007(3)
C36 0.067(4) 0.090(4) 0.067(4) 0.034(3) 0.022(3) 0.014(3)
C37 0.054(3) 0.088(4) 0.072(4) 0.042(3) 0.011(3) 0.009(3)
C38 0.057(3) 0.079(4) 0.092(4) 0.050(3) 0.038(3) 0.031(3)
C39 0.049(3) 0.047(3) 0.061(3) 0.023(2) 0.028(3) 0.016(2)
C40 0.051(3) 0.063(3) 0.057(3) 0.020(3) 0.023(3) 0.023(3)
C41 0.054(3) 0.047(3) 0.053(3) 0.015(2) 0.026(2) 0.017(2)
C42 0.074(4) 0.056(3) 0.080(4) 0.028(3) 0.048(3) 0.023(3)
C43 0.080(4) 0.065(4) 0.093(4) 0.030(3) 0.052(3) 0.020(3)
C44 0.112(5) 0.049(3) 0.117(5) 0.019(3) 0.065(4) 0.015(3)
C45 0.153(7) 0.069(4) 0.155(7) 0.016(4) 0.113(6) 0.036(4)
C46 0.114(5) 0.053(3) 0.112(5) 0.019(3) 0.081(4) 0.018(3)
C47 0.047(3) 0.045(3) 0.062(3) 0.018(3) 0.025(3) 0.018(2)
C48 0.040(3) 0.066(3) 0.064(3) 0.029(3) 0.023(2) 0.019(2)
C49 0.058(3) 0.065(3) 0.078(4) 0.025(3) 0.022(3) 0.023(3)
C50 0.059(4) 0.098(4) 0.065(4) 0.038(4) 0.014(3) 0.020(3)
C51 0.049(3) 0.077(4) 0.069(4) 0.027(3) 0.025(3) 0.005(3)
C52 0.058(3) 0.067(3) 0.069(4) 0.020(3) 0.026(3) 0.014(3)
C53 0.055(3) 0.072(4) 0.059(3) 0.028(3) 0.021(3) 0.022(3)
C54 0.071(4) 0.100(4) 0.076(4) 0.018(4) 0.021(3) 0.005(3)

loop_
_atom_type_symbol
_atom_type_description
_atom_type_scat_dispersion_real
_atom_type_scat_dispersion_imag
_atom_type_scat_source
C C 0.0033 0.0016 'International Tables Vol C Tables 4.2.6.8 and 6.1.1.4'
H H 0.0000 0.0000 'International Tables Vol C Tables 4.2.6.8 and 6.1.1.4'
N N 0.0061 0.0033 'International Tables Vol C Tables 4.2.6.8 and 6.1.1.4'
O O 0.0106 0.0060 'International Tables Vol C Tables 4.2.6.8 and 6.1.1.4'
S S 0.1246 0.1234 'International Tables Vol C Tables 4.2.6.8 and 6.1.1.4'

loop_
_geom_angle_atom_site_label_1
_geom_angle_atom_site_label_2
_geom_angle_atom_site_label_3
_geom_angle
C2 N1 C1 117.1(4)
C28 N3 C39 117.2(4)
C2 S1 C21 103.0(2)
C28 S2 C48 101.9(2)
N1 C1 C5 122.5(4)
N1 C1 C14 113.1(4)
C5 C1 C14 124.4(4)
N1 C2 C3 124.5(4)
N1 C2 S1 118.1(3)
C3 C2 S1 117.4(3)
C4 C3 C2 116.8(4)
C4 C3 C13 122.9(4)
C2 C3 C13 120.3(4)
C5 C4 C3 118.4(4)
C5 C4 C8 109.6(4)
C3 C4 C8 132.0(5)
C1 C5 C4 120.6(4)
C1 C5 C6 129.9(5)
C4 C5 C6 109.4(5)
O1 C6 C7 127.3(5)
O1 C6 C5 128.2(5)
C7 C6 C5 104.5(5)
C12 C7 C8 119.5(6)
C12 C7 C6 130.3(6)
C8 C7 C6 110.2(5)
C9 C8 C7 120.5(5)
C9 C8 C4 133.4(5)
C7 C8 C4 106.2(5)
C8 C9 C10 119.0(6)
C8 C9 H9 120.5
C10 C9 H9 120.5
C11 C10 C9 120.7(6)
C11 C10 H10 119.7
C9 C10 H10 119.7
C12 C11 C10 120.6(6)
C12 C11 H11 119.7
C10 C11 H11 119.7
C11 C12 C7 119.8(6)
C11 C12 H12 120.1
C7 C12 H12 120.1
N2 C13 C3 178.7(5)
O2 C14 C15 123.8(5)
O2 C14 C1 118.0(4)
C15 C14 C1 118.2(4)
C16 C15 C20 117.4(5)
C16 C15 C14 121.9(5)
C20 C15 C14 120.7(5)
C17 C16 C15 121.4(5)
C17 C16 H16 119.3
C15 C16 H16 119.3
C16 C17 C18 119.5(6)
C16 C17 H17 120.3
C18 C17 H17 120.3
C19 C18 C17 120.4(6)
C19 C18 H18 119.8
C17 C18 H18 119.8
C18 C19 C20 119.3(6)
C18 C19 H19 120.3
C20 C19 H19 120.3
C19 C20 C15 122.0(6)
C19 C20 H20 119.0
C15 C20 H20 119.0
C22 C21 C26 118.7(4)
C22 C21 S1 119.6(4)
C26 C21 S1 121.2(4)
C21 C22 C23 120.7(5)
C21 C22 H22 119.7
C23 C22 H22 119.7
C24 C23 C22 121.4(5)
C24 C23 H23 119.3
C22 C23 H23 119.3
C23 C24 C25 117.7(5)
C23 C24 C27 121.4(5)
C25 C24 C27 120.8(5)
C26 C25 C24 121.6(5)
C26 C25 H25 119.2
C24 C25 H25 119.2
C25 C26 C21 119.7(4)
C25 C26 H26 120.1
C21 C26 H26 120.1
C24 C27 H27A 109.5
C24 C27 H27B 109.5
H27A C27 H27B 109.5
C24 C27 H27C 109.5
H27A C27 H27C 109.5
H27B C27 H27C 109.5
N3 C28 C29 124.4(4)
N3 C28 S2 119.0(3)
C29 C28 S2 116.6(3)
C30 C29 C28 116.9(4)
C30 C29 C47 123.1(4)
C28 C29 C47 119.6(4)
C31 C30 C29 118.0(4)
C31 C30 C34 109.7(4)
C29 C30 C34 132.3(4)
C39 C31 C30 120.7(4)
C39 C31 C32 130.7(4)
C30 C31 C32 108.4(4)
O3 C32 C33 128.4(4)
O3 C32 C31 126.8(5)
C33 C32 C31 104.8(4)
C38 C33 C34 121.3(5)
C38 C33 C32 128.9(5)
C34 C33 C32 109.8(4)
C35 C34 C33 120.7(4)
C35 C34 C30 132.1(4)
C33 C34 C30 107.2(4)
C34 C35 C36 118.5(5)
C34 C35 H35 120.8
C36 C35 H35 120.8
C35 C36 C37 120.5(5)
C35 C36 H36 119.7
C37 C36 H36 119.7
C38 C37 C36 121.2(5)
C38 C37 H37 119.4
C36 C37 H37 119.4
C33 C38 C37 117.9(5)
C33 C38 H38 121.1
C37 C38 H38 121.1
N3 C39 C31 122.7(4)
N3 C39 C40 115.6(4)
C31 C39 C40 121.7(4)
O4 C40 C41 124.3(4)
O4 C40 C39 119.4(4)
C41 C40 C39 116.3(4)
C46 C41 C42 118.2(4)
C46 C41 C40 118.5(4)
C42 C41 C40 123.1(4)
C43 C42 C41 120.3(5)
C43 C42 H42 119.9
C41 C42 H42 119.9
C44 C43 C42 121.3(5)
C44 C43 H43 119.4
C42 C43 H43 119.4
C43 C44 C45 119.5(5)
C43 C44 H44 120.2
C45 C44 H44 120.2
C46 C45 C44 119.3(6)
C46 C45 H45 120.3
C44 C45 H45 120.3
C41 C46 C45 121.2(5)
C41 C46 H46 119.4
C45 C46 H46 119.4
N4 C47 C29 179.1(5)
C49 C48 C53 118.2(4)
C49 C48 S2 120.3(4)
C53 C48 S2 121.5(4)
C50 C49 C48 120.0(5)
C50 C49 H49 120.0
C48 C49 H49 120.0
C49 C50 C51 122.6(5)
C49 C50 H50 118.7
C51 C50 H50 118.7
C52 C51 C50 116.2(5)
C52 C51 C54 122.8(5)
C50 C51 C54 121.0(5)
C53 C52 C51 122.1(5)
C53 C52 H52 119.0
C51 C52 H52 119.0
C52 C53 C48 120.9(5)
C52 C53 H53 119.5
C48 C53 H53 119.5
C51 C54 H54A 109.5
C51 C54 H54B 109.5
H54A C54 H54B 109.5
C51 C54 H54C 109.5
H54A C54 H54C 109.5
H54B C54 H54C 109.5

loop_
_geom_bond_atom_site_label_1
_geom_bond_atom_site_label_2
_geom_bond_distance
N1 C2 1.323(5)
N1 C1 1.358(5)
N2 C13 1.135(6)
N3 C28 1.313(5)
N3 C39 1.355(5)
N4 C47 1.137(5)
O1 C6 1.210(6)
O2 C14 1.206(5)
O3 C32 1.207(5)
O4 C40 1.206(5)
S1 C2 1.752(4)
S1 C21 1.764(5)
S2 C28 1.757(4)
S2 C48 1.759(5)
C1 C5 1.363(6)
C1 C14 1.518(6)
C2 C3 1.413(6)
C3 C4 1.395(6)
C3 C13 1.423(6)
C4 C5 1.385(6)
C4 C8 1.473(6)
C5 C6 1.478(7)
C6 C7 1.474(7)
C7 C12 1.382(7)
C7 C8 1.418(7)
C8 C9 1.352(6)
C9 C10 1.396(7)
C9 H9 0.9300
C10 C11 1.382(8)
C10 H10 0.9300
C11 C12 1.358(8)
C11 H11 0.9300
C12 H12 0.9300
C14 C15 1.440(6)
C15 C16 1.372(6)
C15 C20 1.386(6)
C16 C17 1.354(7)
C16 H16 0.9300
C17 C18 1.386(8)
C17 H17 0.9300
C18 C19 1.351(8)
C18 H18 0.9300
C19 C20 1.356(7)
C19 H19 0.9300
C20 H20 0.9300
C21 C22 1.362(6)
C21 C26 1.391(6)
C22 C23 1.378(6)
C22 H22 0.9300
C23 C24 1.363(6)
C23 H23 0.9300
C24 C25 1.383(6)
C24 C27 1.517(6)
C25 C26 1.369(6)
C25 H25 0.9300
C26 H26 0.9300
C27 H27A 0.9600
C27 H27B 0.9600
C27 H27C 0.9600
C28 C29 1.420(6)
C29 C30 1.397(5)
C29 C47 1.427(6)
C30 C31 1.385(6)
C30 C34 1.477(6)
C31 C39 1.358(6)
C31 C32 1.492(6)
C32 C33 1.483(6)
C33 C38 1.375(6)
C33 C34 1.395(6)
C34 C35 1.365(6)
C35 C36 1.387(6)
C35 H35 0.9300
C36 C37 1.389(7)
C36 H36 0.9300
C37 C38 1.377(7)
C37 H37 0.9300
C38 H38 0.9300
C39 C40 1.522(6)
C40 C41 1.476(6)
C41 C46 1.365(6)
C41 C42 1.367(6)
C42 C43 1.359(6)
C42 H42 0.9300
C43 C44 1.338(7)
C43 H43 0.9300
C44 C45 1.371(8)
C44 H44 0.9300
C45 C46 1.365(7)
C45 H45 0.9300
C46 H46 0.9300
C48 C49 1.370(6)
C48 C53 1.389(6)
C49 C50 1.370(6)
C49 H49 0.9300
C50 C51 1.392(7)
C50 H50 0.9300
C51 C52 1.370(6)
C51 C54 1.495(7)
C52 C53 1.361(6)
C52 H52 0.9300
C53 H53 0.9300
C54 H54A 0.9600
C54 H54B 0.9600
C54 H54C 0.9600

loop_
_geom_torsion_atom_site_label_1
_geom_torsion_atom_site_label_2
_geom_torsion_atom_site_label_3
_geom_torsion_atom_site_label_4
_geom_torsion
C2 N1 C1 C5 2.0(6)
C2 N1 C1 C14 -177.0(4)
C1 N1 C2 C3 0.3(6)
C1 N1 C2 S1 -178.8(3)
C21 S1 C2 N1 22.2(4)
C21 S1 C2 C3 -157.0(3)
N1 C2 C3 C4 -3.6(6)
S1 C2 C3 C4 175.5(3)
N1 C2 C3 C13 176.8(4)
S1 C2 C3 C13 -4.0(6)
C2 C3 C4 C5 4.6(6)
C13 C3 C4 C5 -175.9(4)
C2 C3 C4 C8 -174.2(4)
C13 C3 C4 C8 5.3(8)
N1 C1 C5 C4 -0.9(7)
C14 C1 C5 C4 178.1(4)
N1 C1 C5 C6 175.7(5)
C14 C1 C5 C6 -5.4(8)
C3 C4 C5 C1 -2.6(7)
C8 C4 C5 C1 176.5(4)
C3 C4 C5 C6 -179.8(4)
C8 C4 C5 C6 -0.7(5)
C1 C5 C6 O1 5.6(9)
C4 C5 C6 O1 -177.6(5)
C1 C5 C6 C7 -176.0(5)
C4 C5 C6 C7 0.8(5)
O1 C6 C7 C12 -4.3(10)
C5 C6 C7 C12 177.3(5)
O1 C6 C7 C8 177.8(5)
C5 C6 C7 C8 -0.6(6)
C12 C7 C8 C9 1.1(7)
C6 C7 C8 C9 179.3(4)
C12 C7 C8 C4 -177.9(4)
C6 C7 C8 C4 0.2(5)
C5 C4 C8 C9 -178.6(5)
C3 C4 C8 C9 0.3(9)
C5 C4 C8 C7 0.3(5)
C3 C4 C8 C7 179.2(5)
C7 C8 C9 C10 -0.8(7)
C4 C8 C9 C10 178.0(5)
C8 C9 C10 C11 -0.1(8)
C9 C10 C11 C12 0.6(10)
C10 C11 C12 C7 -0.3(10)
C8 C7 C12 C11 -0.6(8)
C6 C7 C12 C11 -178.4(6)
C4 C3 C13 N2 140(28)
C2 C3 C13 N2 -41(28)
N1 C1 C14 O2 102.2(5)
C5 C1 C14 O2 -76.9(6)
N1 C1 C14 C15 -74.8(5)
C5 C1 C14 C15 106.2(5)
O2 C14 C15 C16 177.7(5)
C1 C14 C15 C16 -5.6(7)
O2 C14 C15 C20 -4.1(8)
C1 C14 C15 C20 172.6(4)
C20 C15 C16 C17 0.9(8)
C14 C15 C16 C17 179.1(5)
C15 C16 C17 C18 0.0(9)
C16 C17 C18 C19 -0.6(10)
C17 C18 C19 C20 0.3(10)
C18 C19 C20 C15 0.6(9)
C16 C15 C20 C19 -1.1(7)
C14 C15 C20 C19 -179.4(5)
C2 S1 C21 C22 -130.8(4)
C2 S1 C21 C26 57.0(4)
C26 C21 C22 C23 -0.9(7)
S1 C21 C22 C23 -173.3(4)
C21 C22 C23 C24 -1.0(8)
C22 C23 C24 C25 1.4(8)
C22 C23 C24 C27 -177.6(5)
C23 C24 C25 C26 0.1(7)
C27 C24 C25 C26 179.1(5)
C24 C25 C26 C21 -2.0(7)
C22 C21 C26 C25 2.4(7)
S1 C21 C26 C25 174.6(4)
C39 N3 C28 C29 4.0(6)
C39 N3 C28 S2 -175.4(3)
C48 S2 C28 N3 13.3(4)
C48 S2 C28 C29 -166.2(3)
N3 C28 C29 C30 -2.6(6)
S2 C28 C29 C30 176.8(3)
N3 C28 C29 C47 -175.9(4)
S2 C28 C29 C47 3.5(5)
C28 C29 C30 C31 0.5(6)
C47 C29 C30 C31 173.6(4)
C28 C29 C30 C34 -177.8(4)
C47 C29 C30 C34 -4.8(7)
C29 C30 C31 C39 -0.1(6)
C34 C30 C31 C39 178.6(4)
C29 C30 C31 C32 -175.6(4)
C34 C30 C31 C32 3.1(5)
C39 C31 C32 O3 3.0(8)
C30 C31 C32 O3 177.8(4)
C39 C31 C32 C33 -176.6(5)
C30 C31 C32 C33 -1.7(5)
O3 C32 C33 C38 2.6(8)
C31 C32 C33 C38 -177.9(5)
O3 C32 C33 C34 -179.9(4)
C31 C32 C33 C34 -0.4(5)
C38 C33 C34 C35 0.6(7)
C32 C33 C34 C35 -177.1(4)
C38 C33 C34 C30 179.9(4)
C32 C33 C34 C30 2.2(5)
C31 C30 C34 C35 175.9(5)
C29 C30 C34 C35 -5.7(8)
C31 C30 C34 C33 -3.3(5)
C29 C30 C34 C33 175.1(4)
C33 C34 C35 C36 -0.1(7)
C30 C34 C35 C36 -179.1(4)
C34 C35 C36 C37 -0.5(7)
C35 C36 C37 C38 0.6(8)
C34 C33 C38 C37 -0.6(7)
C32 C33 C38 C37 176.7(4)
C36 C37 C38 C33 0.0(7)
C28 N3 C39 C31 -3.4(6)
C28 N3 C39 C40 177.5(4)
C30 C31 C39 N3 1.6(7)
C32 C31 C39 N3 175.9(4)
C30 C31 C39 C40 -179.4(4)
C32 C31 C39 C40 -5.1(7)
N3 C39 C40 O4 102.6(5)
C31 C39 C40 O4 -76.5(6)
N3 C39 C40 C41 -78.6(5)
C31 C39 C40 C41 102.4(5)
O4 C40 C41 C46 20.5(7)
C39 C40 C41 C46 -158.4(4)
O4 C40 C41 C42 -164.2(5)
C39 C40 C41 C42 17.0(7)
C46 C41 C42 C43 -3.9(8)
C40 C41 C42 C43 -179.3(5)
C41 C42 C43 C44 4.4(9)
C42 C43 C44 C45 -1.5(10)
C43 C44 C45 C46 -1.7(11)
C42 C41 C46 C45 0.7(9)
C40 C41 C46 C45 176.2(6)
C44 C45 C46 C41 2.1(11)
C30 C29 C47 N4 159(35)
C28 C29 C47 N4 -29(35)
C28 S2 C48 C49 -118.2(4)
C28 S2 C48 C53 64.3(4)
C53 C48 C49 C50 -1.4(7)
S2 C48 C49 C50 -179.0(4)
C48 C49 C50 C51 0.6(8)
C49 C50 C51 C52 0.2(8)
C49 C50 C51 C54 179.8(5)
C50 C51 C52 C53 -0.2(7)
C54 C51 C52 C53 -179.8(5)
C51 C52 C53 C48 -0.6(8)
C49 C48 C53 C52 1.5(7)
S2 C48 C53 C52 179.0(4)
